data_7703021
loop_
_publ_author_name
'Arnold, Polly L.'
'Wang, Kai'
'Gray, Steven J.'
'Moreau, Liane M.'
'Booth, Corwin H.'
'Curcio, Massimiliano'
'Wells, Jordann A. L.'
'Slawin, Alexandra M. Z.'

_publ_section_title
;
 Dicerium letterbox-shaped tetraphenolates: f-block complexes designed for
 two-electron chemistry.
;
_journal_issue 3
_journal_name_full 'Dalton transactions (Cambridge, England : 2003)'
_journal_page_first 877
_journal_page_last 884
_journal_paper_doi 10.1039/c9dt03291f
_journal_volume 49
_journal_year 2020
_chemical_formula_moiety 'C52 H63 Ce Cl N4 O2, C4 H8 O, 3(C5 H5 N)'
_chemical_formula_sum 'C71 H86 Ce Cl N7 O3'
_chemical_formula_weight 1261.03
_space_group_crystal_system triclinic
_space_group_IT_number 2
_space_group_name_Hall '-P 1'
_space_group_name_H-M_alt 'P -1'
_atom_sites_solution_hydrogens geom
_atom_sites_solution_primary dual
_audit_creation_date 2019-10-11
_audit_creation_method
;
Olex2 1.2
(compiled 2018.05.29 svn.r3508 for OlexSys, GUI svn.r5506)
;
_audit_update_record
;
2019-10-12 deposited with the CCDC.	2019-12-09 downloaded from the CCDC.
;
_cell_angle_alpha 76.0300(10)
_cell_angle_beta 80.3200(10)
_cell_angle_gamma 61.8470(10)
_cell_formula_units_Z 2
_cell_length_a 13.9455(2)
_cell_length_b 14.0906(2)
_cell_length_c 20.0971(3)
_cell_measurement_reflns_used 27135
_cell_measurement_temperature 120
_cell_measurement_theta_max 28.5720
_cell_measurement_theta_min 3.2070
_cell_volume 3372.09(9)
_computing_cell_refinement 'CrysAlisPro 1.171.38.42b (Rigaku OD, 2015)'
_computing_data_collection 'CrysAlisPro 1.171.38.42b (Rigaku OD, 2015)'
_computing_data_reduction 'CrysAlisPro 1.171.38.42b (Rigaku OD, 2015)'
_computing_molecular_graphics 'Olex2 (Dolomanov et al., 2009)'
_computing_publication_material 'Olex2 (Dolomanov et al., 2009)'
_computing_structure_refinement 'ShelXL (Sheldrick, 2015)'
_computing_structure_solution 'XT (Sheldrick, 2015)'
_diffrn_ambient_temperature 120
_diffrn_detector_area_resol_mean 16.1042
_diffrn_detector_type Eos
_diffrn_measured_fraction_theta_full 0.999
_diffrn_measured_fraction_theta_max 0.892
_diffrn_measurement_details
;
List of Runs (angles in degrees, time in seconds):

  # Type    Start    End  Width  t~exp~   \w     \q     \k     \f   Frames
#--------------------------------------------------------------------------
  1  \w    -87.00   6.00   1.00   30.00    --  -16.31 -38.00 120.00   93
  2  \w    -25.00  24.00   1.00   30.00    --  -16.31 -99.00 -90.00   49
  3  \w    -35.00  52.00   1.00   30.00    --  -16.31  57.00 -90.00   87
  4  \w    -35.00  52.00   1.00   30.00    --  -16.31  57.00 150.00   87
  5  \w    -25.00  24.00   1.00   30.00    --  -16.31 -99.00-120.00   49
  6  \w    -25.00  24.00   1.00   30.00    --  -16.31 -99.00  30.00   49
  7  \w      0.00  86.00   1.00   30.00    --   18.03  57.00  60.00   86
  8  \w    -20.00  90.00   1.00   30.00    --   18.03  19.00  30.00  110
  9  \w    -85.00   2.00   1.00   30.00    --  -16.31 -57.00-120.00   87
 10  \w    -25.00  59.00   1.00   30.00    --   18.03 -99.00 -60.00   84
 11  \w    -25.00  59.00   1.00   30.00    --   18.03 -99.00-180.00   84
 12  \w      0.00  49.00   1.00   30.00    --   18.03  57.00 150.00   49
 13  \w    -50.00  37.00   1.00   30.00    --   18.03 -57.00  30.00   87
;
_diffrn_measurement_device 'four-circle diffractometer'
_diffrn_measurement_device_type 'Xcalibur, Eos'
_diffrn_measurement_method '\w scans'
_diffrn_radiation_type MoK\a
_diffrn_radiation_wavelength 0.71073
_diffrn_reflns_av_R_equivalents 0.0440
_diffrn_reflns_av_unetI/netI 0.0452
_diffrn_reflns_Laue_measured_fraction_full 0.999
_diffrn_reflns_Laue_measured_fraction_max 0.892
_diffrn_reflns_limit_h_max 19
_diffrn_reflns_limit_h_min -19
_diffrn_reflns_limit_k_max 18
_diffrn_reflns_limit_k_min -19
_diffrn_reflns_limit_l_max 27
_diffrn_reflns_limit_l_min -27
_diffrn_reflns_number 74594
_diffrn_reflns_point_group_measured_fraction_full 0.999
_diffrn_reflns_point_group_measured_fraction_max 0.892
_diffrn_reflns_theta_full 26.000
_diffrn_reflns_theta_max 29.377
_diffrn_reflns_theta_min 2.910
_exptl_absorpt_coefficient_mu 0.764
_exptl_absorpt_correction_T_max 1.00000
_exptl_absorpt_correction_T_min 0.98762
_exptl_absorpt_correction_type multi-scan
_exptl_absorpt_process_details
;
CrysAlisPro 1.171.38.42b (Rigaku Oxford Diffraction, 2015)
Empirical absorption correction using spherical harmonics,
 implemented in SCALE3 ABSPACK scaling algorithm.
;
_exptl_crystal_colour 'clear colourless'
_exptl_crystal_colour_lustre clear
_exptl_crystal_colour_primary colourless
_exptl_crystal_density_diffrn 1.242
_exptl_crystal_description block
_exptl_crystal_F_000 1320
_exptl_crystal_size_max 0.373
_exptl_crystal_size_mid 0.129
_exptl_crystal_size_min 0.111
_refine_diff_density_max 0.655
_refine_diff_density_min -0.662
_refine_diff_density_rms 0.075
_refine_ls_extinction_method none
_refine_ls_goodness_of_fit_ref 1.054
_refine_ls_hydrogen_treatment constr
_refine_ls_matrix_type full
_refine_ls_number_parameters 791
_refine_ls_number_reflns 16549
_refine_ls_number_restraints 66
_refine_ls_restrained_S_all 1.054
_refine_ls_R_factor_all 0.0521
_refine_ls_R_factor_gt 0.0377
_refine_ls_shift/su_max 0.001
_refine_ls_shift/su_mean 0.000
_refine_ls_structure_factor_coef Fsqd
_refine_ls_weighting_details 'w=1/[\s^2^(Fo^2^)+(0.0381P)^2^+1.8351P] where P=(Fo^2^+2Fc^2^)/3'
_refine_ls_weighting_scheme calc
_refine_ls_wR_factor_gt 0.0818
_refine_ls_wR_factor_ref 0.0880
_reflns_Friedel_coverage 0.000
_reflns_number_gt 13910
_reflns_number_total 16549
_reflns_threshold_expression 'I > 2\s(I)'
_cod_data_source_file c9dt03291f2.cif
_cod_data_source_block p16191
_cod_depositor_comments 'Adding full bibliography for 7703018--7703028.cif.'
_cod_database_code 7703021
_shelx_shelxl_version_number 2018/3
_shelx_space_group_comment
;
The symmetry employed for this shelxl refinement is uniquely defined
by the following loop, which should always be used as a source of
symmetry information in preference to the above space-group names.
They are only intended as comments.
;
_olex2_refinement_description
;
1. Fixed Uiso
 At 1.2 times of:
  All C(H) groups, All C(H,H) groups
 At 1.5 times of:
  All C(H,H,H) groups
2. Rigid body (RIGU) restrains
 C51, C50, C49, C48, C47, N4
 with sigma for 1-2 distances of 0.004 and sigma for 1-3 distances of 0.004
 O6AA, C900, C901, C902, C903
 with sigma for 1-2 distances of 0.004 and sigma for 1-3 distances of 0.004
3. Others
 Sof(C3AA)=Sof(H3AA)=Sof(N913)=Sof(C914)=Sof(H914)=Sof(C915)=Sof(H915)=
 Sof(C916)=Sof(H916)=Sof(C2AA)=Sof(H2AA)=1-FVAR(1)
 Sof(C909)=Sof(H909)=Sof(C904)=Sof(H904)=Sof(C905)=Sof(H905)=Sof(N906)=
 Sof(C907)=Sof(H907)=Sof(C908)=Sof(H908)=FVAR(1)
4.a Ternary CH refined with riding coordinates:
 C1(H1)
4.b Secondary CH2 refined with riding coordinates:
 C901(H90A,H90B), C900(H90C,H90D), C903(H90E,H90F), C902(H90G,H90H)
4.c Aromatic/amide H refined with riding coordinates:
 C3(H3), C4(H4), C8(H8), C10(H10), C22(H22), C23(H23), C32(H32), C33(H33),
 C34(H34), C35(H35), C36(H36), C37(H37), C38(H38), C39(H39), C40(H40), C41(H41),
  C42(H42), C43(H43), C44(H44), C45(H45), C46(H46), C47(H47), C48(H48),
 C49(H49), C50(H50), C51(H51), C52(H52), C53(H53), C54(H54), C55(H55), C56(H56),
  C57(H57), C58(H58), C59(H59), C60(H60), C61(H61), C909(H909), C904(H904),
 C905(H905), C907(H907), C908(H908), C3AA(H3AA), C914(H914), C915(H915),
 C916(H916), C2AA(H2AA)
4.d Fitted hexagon refined as free rotating group:
 C909(C904,C905,N906,C907,C908), C3AA(N913,C914,C915,C916,C2AA)
4.e Idealised Me refined as rotating group:
 C12(H12A,H12B,H12C), C13(H13A,H13B,H13C), C14(H14A,H14B,H14C), C16(H16A,H16B,
 H16C), C17(H17A,H17B,H17C), C18(H18A,H18B,H18C), C25(H25A,H25B,H25C), C26(H26A,
 H26B,H26C), C27(H27A,H27B,H27C), C29(H29A,H29B,H29C), C30(H30A,H30B,H30C),
 C31(H31A,H31B,H31C)
;
_olex2_submission_special_instructions 'No special instructions were received'
_oxdiff_exptl_absorpt_empirical_details
;
Empirical correction (ABSPACK) includes:
- Absorption correction using spherical harmonics
- Frame scaling
;

loop_
_space_group_symop_operation_xyz
'x, y, z'
'-x, -y, -z'

loop_
_atom_site_label
_atom_site_type_symbol
_atom_site_fract_x
_atom_site_fract_y
_atom_site_fract_z
_atom_site_U_iso_or_equiv
_atom_site_adp_type
_atom_site_occupancy
_atom_site_site_symmetry_order
_atom_site_calc_flag
_atom_site_refinement_flags_posn
_atom_site_refinement_flags_adp
_atom_site_refinement_flags_occupancy
_atom_site_disorder_assembly
_atom_site_disorder_group
Ce1 Ce 0.53973(2) 0.44886(2) 0.70900(2) 0.02191(4) Uani 1 1 d . . . . .
Cl1 Cl 0.40915(5) 0.56744(6) 0.59868(3) 0.03827(15) Uani 1 1 d . . . . .
O1 O 0.68251(12) 0.33554(13) 0.77723(8) 0.0240(3) Uani 1 1 d . . . . .
O2 O 0.55009(13) 0.59277(13) 0.72914(8) 0.0251(3) Uani 1 1 d . . . . .
N1 N 0.70001(16) 0.44693(17) 0.61391(10) 0.0292(4) Uani 1 1 d . . . . .
N2 N 0.57671(18) 0.28416(18) 0.64022(11) 0.0336(5) Uani 1 1 d . . . . .
N3 N 0.47275(19) 0.3076(2) 0.79480(13) 0.0437(6) Uani 1 1 d . . . . .
N4 N 0.33837(18) 0.5520(2) 0.77156(12) 0.0405(5) Uani 1 1 d . U . . .
C0AA C 0.66281(19) 0.74924(19) 0.82569(12) 0.0262(5) Uani 1 1 d . . . . .
C1 C 0.61931(16) 0.49262(17) 0.86372(10) 0.0185(4) Uani 1 1 d . . . . .
H1 H 0.575064 0.480275 0.836880 0.022 Uiso 1 1 calc R . . . .
C2 C 0.56173(17) 0.49741(17) 0.93580(11) 0.0190(4) Uani 1 1 d . . . . .
C3 C 0.57890(18) 0.40233(18) 0.98362(11) 0.0233(5) Uani 1 1 d . . . . .
H3 H 0.631978 0.335335 0.973356 0.028 Uiso 1 1 calc R . . . .
C4 C 0.48105(18) 0.59542(18) 0.95365(11) 0.0232(5) Uani 1 1 d . . . . .
H4 H 0.466991 0.660814 0.922892 0.028 Uiso 1 1 calc R . . . .
C5 C 0.73214(17) 0.39506(17) 0.86172(11) 0.0197(4) Uani 1 1 d . . . . .
C6 C 0.75660(18) 0.31920(18) 0.81899(11) 0.0214(4) Uani 1 1 d . . . . .
C7 C 0.86062(18) 0.22468(19) 0.82277(12) 0.0258(5) Uani 1 1 d . . . . .
C8 C 0.93605(19) 0.2179(2) 0.86331(13) 0.0295(5) Uani 1 1 d . . . . .
H8 H 1.004144 0.157180 0.864844 0.035 Uiso 1 1 calc R . . . .
C9 C 0.91617(18) 0.2961(2) 0.90174(12) 0.0269(5) Uani 1 1 d . . . . .
C10 C 0.81210(18) 0.38170(19) 0.90157(11) 0.0238(5) Uani 1 1 d . . . . .
H10 H 0.794529 0.432653 0.929218 0.029 Uiso 1 1 calc R . . . .
C11 C 0.8871(2) 0.1306(2) 0.78566(14) 0.0349(6) Uani 1 1 d . . . . .
C12 C 0.8831(2) 0.1708(2) 0.70742(14) 0.0415(7) Uani 1 1 d . . . . .
H12A H 0.811271 0.227484 0.696724 0.062 Uiso 1 1 calc GR . . . .
H12B H 0.900500 0.110843 0.685357 0.062 Uiso 1 1 calc GR . . . .
H12C H 0.934988 0.199308 0.691362 0.062 Uiso 1 1 calc GR . . . .
C13 C 0.8058(2) 0.0842(2) 0.81280(15) 0.0415(7) Uani 1 1 d . . . . .
H13A H 0.818756 0.047460 0.859665 0.062 Uiso 1 1 calc GR . . . .
H13B H 0.814444 0.033199 0.785406 0.062 Uiso 1 1 calc GR . . . .
H13C H 0.732965 0.142888 0.810388 0.062 Uiso 1 1 calc GR . . . .
C14 C 1.0010(3) 0.0357(3) 0.79939(19) 0.0570(9) Uani 1 1 d . . . . .
H14A H 1.054942 0.061074 0.781897 0.085 Uiso 1 1 calc GR . . . .
H14B H 1.012779 -0.022134 0.776903 0.085 Uiso 1 1 calc GR . . . .
H14C H 1.006551 0.008716 0.847950 0.085 Uiso 1 1 calc GR . . . .
C15 C 1.0053(2) 0.2838(2) 0.94366(13) 0.0335(6) Uani 1 1 d . . . . .
C16 C 0.9807(3) 0.3926(3) 0.9612(2) 0.0623(10) Uani 1 1 d . . . . .
H16A H 0.968766 0.446830 0.919821 0.093 Uiso 1 1 calc GR . . . .
H16B H 1.041175 0.384135 0.982951 0.093 Uiso 1 1 calc GR . . . .
H16C H 0.916506 0.415591 0.991788 0.093 Uiso 1 1 calc GR . . . .
C17 C 1.1159(2) 0.2438(3) 0.90292(17) 0.0583(9) Uani 1 1 d . . . . .
H17A H 1.137529 0.171828 0.894812 0.087 Uiso 1 1 calc GR . . . .
H17B H 1.169356 0.241471 0.928661 0.087 Uiso 1 1 calc GR . . . .
H17C H 1.110280 0.293121 0.859751 0.087 Uiso 1 1 calc GR . . . .
C18 C 1.0148(3) 0.1995(3) 1.00946(15) 0.0494(8) Uani 1 1 d . . . . .
H18A H 0.947642 0.225379 1.037230 0.074 Uiso 1 1 calc GR . . . .
H18B H 1.073067 0.188645 1.034540 0.074 Uiso 1 1 calc GR . . . .
H18C H 1.029623 0.131308 0.997986 0.074 Uiso 1 1 calc GR . . . .
C19 C 0.61992(17) 0.60032(17) 0.82640(11) 0.0198(4) Uani 1 1 d . . . . .
C20 C 0.58293(17) 0.64558(18) 0.75954(11) 0.0211(4) Uani 1 1 d . . . . .
C21 C 0.5813(2) 0.74795(19) 0.72648(12) 0.0266(5) Uani 1 1 d . . . . .
C22 C 0.6223(2) 0.7949(2) 0.76054(13) 0.0298(5) Uani 1 1 d . . . . .
H22 H 0.622680 0.860853 0.738468 0.036 Uiso 1 1 calc R . . . .
C23 C 0.65842(18) 0.65284(19) 0.85791(11) 0.0235(5) Uani 1 1 d . . . . .
H23 H 0.681939 0.621785 0.902167 0.028 Uiso 1 1 calc R . . . .
C24 C 0.5353(2) 0.8048(2) 0.65536(13) 0.0367(6) Uani 1 1 d . . . . .
C25 C 0.4158(2) 0.8263(2) 0.65829(16) 0.0476(7) Uani 1 1 d . . . . .
H25A H 0.411752 0.758105 0.672420 0.071 Uiso 1 1 calc GR . . . .
H25B H 0.387872 0.860979 0.613640 0.071 Uiso 1 1 calc GR . . . .
H25C H 0.373144 0.873367 0.690649 0.071 Uiso 1 1 calc GR . . . .
C26 C 0.5386(3) 0.9153(3) 0.63074(17) 0.0625(10) Uani 1 1 d . . . . .
H26A H 0.498840 0.961580 0.663910 0.094 Uiso 1 1 calc GR . . . .
H26B H 0.506023 0.949854 0.587389 0.094 Uiso 1 1 calc GR . . . .
H26C H 0.612859 0.903532 0.625513 0.094 Uiso 1 1 calc GR . . . .
C27 C 0.6029(3) 0.7329(3) 0.60188(14) 0.0469(7) Uani 1 1 d . . . . .
H27A H 0.678456 0.713785 0.603233 0.070 Uiso 1 1 calc GR . . . .
H27B H 0.578851 0.772627 0.556946 0.070 Uiso 1 1 calc GR . . . .
H27C H 0.593664 0.667482 0.611973 0.070 Uiso 1 1 calc GR . . . .
C28 C 0.7120(2) 0.8032(2) 0.85840(13) 0.0320(5) Uani 1 1 d . . . . .
C29 C 0.8199(3) 0.7908(3) 0.8198(2) 0.0600(9) Uani 1 1 d . . . . .
H29A H 0.870305 0.714389 0.823974 0.090 Uiso 1 1 calc GR . . . .
H29B H 0.849110 0.827161 0.838825 0.090 Uiso 1 1 calc GR . . . .
H29C H 0.808119 0.822837 0.772122 0.090 Uiso 1 1 calc GR . . . .
C30 C 0.6359(3) 0.9233(3) 0.8562(2) 0.0719(12) Uani 1 1 d . . . . .
H30A H 0.624774 0.960339 0.809201 0.108 Uiso 1 1 calc GR . . . .
H30B H 0.667199 0.954531 0.878243 0.108 Uiso 1 1 calc GR . . . .
H30C H 0.567240 0.931558 0.879588 0.108 Uiso 1 1 calc GR . . . .
C31 C 0.7355(4) 0.7495(4) 0.93276(18) 0.0820(14) Uani 1 1 d . . . . .
H31A H 0.668823 0.756529 0.958779 0.123 Uiso 1 1 calc GR . . . .
H31B H 0.766727 0.784699 0.951267 0.123 Uiso 1 1 calc GR . . . .
H31C H 0.785679 0.673331 0.935336 0.123 Uiso 1 1 calc GR . . . .
C32 C 0.7874(2) 0.4443(2) 0.63463(13) 0.0345(6) Uani 1 1 d . . . . .
H32 H 0.792229 0.436059 0.681451 0.041 Uiso 1 1 calc R . . . .
C33 C 0.8707(2) 0.4531(3) 0.59027(15) 0.0441(7) Uani 1 1 d . . . . .
H33 H 0.930369 0.450697 0.606835 0.053 Uiso 1 1 calc R . . . .
C34 C 0.8638(3) 0.4657(3) 0.52079(15) 0.0506(8) Uani 1 1 d . . . . .
H34 H 0.918721 0.471937 0.489474 0.061 Uiso 1 1 calc R . . . .
C35 C 0.7740(3) 0.4688(3) 0.49874(14) 0.0486(8) Uani 1 1 d . . . . .
H35 H 0.767055 0.477460 0.452163 0.058 Uiso 1 1 calc R . . . .
C36 C 0.6948(2) 0.4590(2) 0.54651(13) 0.0351(6) Uani 1 1 d . . . . .
H36 H 0.634543 0.460752 0.531130 0.042 Uiso 1 1 calc R . . . .
C37 C 0.5531(2) 0.3016(2) 0.57556(14) 0.0403(6) Uani 1 1 d . . . . .
H37 H 0.511004 0.373205 0.554114 0.048 Uiso 1 1 calc R . . . .
C38 C 0.5878(3) 0.2193(3) 0.53881(16) 0.0511(8) Uani 1 1 d . . . . .
H38 H 0.569563 0.235268 0.493624 0.061 Uiso 1 1 calc R . . . .
C39 C 0.6492(3) 0.1139(3) 0.56959(17) 0.0554(9) Uani 1 1 d . . . . .
H39 H 0.674063 0.056841 0.545688 0.067 Uiso 1 1 calc R . . . .
C40 C 0.6737(3) 0.0936(3) 0.63595(19) 0.0557(8) Uani 1 1 d . . . . .
H40 H 0.715092 0.022380 0.658281 0.067 Uiso 1 1 calc R . . . .
C41 C 0.6361(3) 0.1802(2) 0.66937(16) 0.0465(7) Uani 1 1 d . . . . .
H41 H 0.653007 0.165573 0.714733 0.056 Uiso 1 1 calc R . . . .
C42 C 0.4108(3) 0.2697(3) 0.77721(19) 0.0543(8) Uani 1 1 d . . . . .
H42 H 0.389187 0.291903 0.732427 0.065 Uiso 1 1 calc R . . . .
C43 C 0.3778(3) 0.1991(3) 0.8228(2) 0.0635(10) Uani 1 1 d . . . . .
H43 H 0.335442 0.173663 0.808540 0.076 Uiso 1 1 calc R . . . .
C44 C 0.4071(3) 0.1670(3) 0.8884(2) 0.0639(11) Uani 1 1 d . . . . .
H44 H 0.384904 0.119574 0.919732 0.077 Uiso 1 1 calc R . . . .
C45 C 0.4701(3) 0.2053(3) 0.90800(19) 0.0610(9) Uani 1 1 d . . . . .
H45 H 0.491121 0.184992 0.952832 0.073 Uiso 1 1 calc R . . . .
C46 C 0.5011(3) 0.2746(3) 0.85945(16) 0.0483(7) Uani 1 1 d . . . . .
H46 H 0.544530 0.299829 0.872574 0.058 Uiso 1 1 calc R . . . .
C47 C 0.2480(3) 0.5596(3) 0.75169(18) 0.0634(10) Uani 1 1 d . U . . .
H47 H 0.252306 0.538399 0.710473 0.076 Uiso 1 1 calc R . . . .
C48 C 0.1497(3) 0.5966(4) 0.7882(2) 0.0895(16) Uani 1 1 d . U . . .
H48 H 0.088378 0.603660 0.770971 0.107 Uiso 1 1 calc R . . . .
C49 C 0.1428(3) 0.6226(5) 0.8494(2) 0.112(2) Uani 1 1 d . U . . .
H49 H 0.077139 0.646588 0.875827 0.135 Uiso 1 1 calc R . . . .
C50 C 0.2346(3) 0.6131(5) 0.8720(3) 0.119(2) Uani 1 1 d . U . . .
H50 H 0.233379 0.628270 0.914726 0.143 Uiso 1 1 calc R . . . .
C51 C 0.3291(3) 0.5804(4) 0.8300(2) 0.0854(15) Uani 1 1 d . U . . .
H51 H 0.389923 0.578603 0.844537 0.103 Uiso 1 1 calc R . . . .
O6AA O 1.2842(4) 0.1842(4) 0.6786(3) 0.1471(16) Uani 1 1 d . U . . .
C901 C 1.1790(6) 0.1492(8) 0.6164(5) 0.180(4) Uani 1 1 d . U . . .
H90A H 1.099993 0.185127 0.617534 0.216 Uiso 1 1 calc R . . . .
H90B H 1.205517 0.078269 0.603803 0.216 Uiso 1 1 calc R . . . .
C900 C 1.2148(6) 0.1367(5) 0.6814(4) 0.136(2) Uani 1 1 d . U . . .
H90C H 1.151690 0.169564 0.712094 0.163 Uiso 1 1 calc R . . . .
H90D H 1.252676 0.059156 0.700541 0.163 Uiso 1 1 calc R . . . .
C903 C 1.2935(6) 0.2310(6) 0.6063(5) 0.156(3) Uani 1 1 d . U . . .
H90E H 1.368623 0.195382 0.588548 0.187 Uiso 1 1 calc R . . . .
H90F H 1.272287 0.308428 0.601198 0.187 Uiso 1 1 calc R . . . .
C902 C 1.2229(8) 0.2161(9) 0.5669(4) 0.205(4) Uani 1 1 d . U . . .
H90G H 1.164635 0.286239 0.548440 0.246 Uiso 1 1 calc R . . . .
H90H H 1.264644 0.179024 0.529204 0.246 Uiso 1 1 calc R . . . .
N5 N 1.0176(3) 0.6002(3) 0.64388(16) 0.0808(11) Uani 1 1 d . . . . .
C52 C 1.0929(2) 0.4993(3) 0.66081(15) 0.0417(7) Uani 1 1 d . . . . .
H52 H 1.162294 0.474982 0.638852 0.050 Uiso 1 1 calc R . . . .
C53 C 1.0664(3) 0.4346(3) 0.70972(16) 0.0548(8) Uani 1 1 d . . . . .
H53 H 1.119743 0.363394 0.723066 0.066 Uiso 1 1 calc R . . . .
C54 C 0.9637(3) 0.4653(3) 0.74312(15) 0.0478(7) Uani 1 1 d . . . . .
H54 H 0.948601 0.415624 0.777314 0.057 Uiso 1 1 calc R . . . .
C55 C 0.8858(3) 0.5692(3) 0.72485(15) 0.0482(8) Uani 1 1 d . . . . .
H55 H 0.816064 0.592334 0.746279 0.058 Uiso 1 1 calc R . . . .
C56 C 0.9116(3) 0.6399(3) 0.67409(16) 0.0511(8) Uani 1 1 d . . . . .
H56 H 0.860132 0.711884 0.660294 0.061 Uiso 1 1 calc R . . . .
N6 N 0.3644(3) 0.9356(3) 0.9371(2) 0.0826(10) Uani 1 1 d . . . . .
C57 C 0.3622(3) 0.9161(3) 0.8763(2) 0.0702(11) Uani 1 1 d . . . . .
H57 H 0.411804 0.925056 0.841283 0.084 Uiso 1 1 calc R . . . .
C58 C 0.2916(3) 0.8839(4) 0.8625(2) 0.0804(12) Uani 1 1 d . . . . .
H58 H 0.292068 0.871894 0.818918 0.096 Uiso 1 1 calc R . . . .
C59 C 0.2200(3) 0.8694(4) 0.9138(3) 0.0849(14) Uani 1 1 d . . . . .
H59 H 0.172160 0.845126 0.905809 0.102 Uiso 1 1 calc R . . . .
C60 C 0.2181(3) 0.8901(3) 0.9756(3) 0.0727(12) Uani 1 1 d . . . . .
H60 H 0.168588 0.881941 1.010874 0.087 Uiso 1 1 calc R . . . .
C61 C 0.2908(3) 0.9233(3) 0.9853(2) 0.0744(11) Uani 1 1 d . . . . .
H61 H 0.289061 0.938444 1.028161 0.089 Uiso 1 1 calc R . . . .
C909 C 0.9756(12) 0.1492(12) 0.4895(5) 0.098(5) Uani 0.51(2) 1 d . . P A 1
H909 H 0.987087 0.151693 0.533168 0.117 Uiso 0.51(2) 1 calc R . P A 1
C904 C 0.8700(8) 0.1912(9) 0.4699(7) 0.087(5) Uani 0.51(2) 1 d G . P A 1
H904 H 0.810918 0.221772 0.500487 0.104 Uiso 0.51(2) 1 calc R . P A 1
C905 C 0.8528(7) 0.1874(8) 0.4047(8) 0.100(6) Uani 0.51(2) 1 d G . P A 1
H905 H 0.782194 0.215482 0.391563 0.120 Uiso 0.51(2) 1 calc R . P A 1
N906 N 0.9412(13) 0.1416(12) 0.3590(5) 0.254(14) Uani 0.51(2) 1 d G . P A 1
C907 C 1.0467(9) 0.0996(11) 0.3786(8) 0.113(7) Uani 0.51(2) 1 d G . P A 1
H907 H 1.105807 0.069033 0.347999 0.136 Uiso 0.51(2) 1 calc R . P A 1
C908 C 1.0639(6) 0.1034(11) 0.4438(9) 0.099(6) Uani 0.51(2) 1 d G . P A 1
H908 H 1.134534 0.075323 0.456923 0.119 Uiso 0.51(2) 1 calc R . P A 1
C3AA C 0.8509(5) 0.1924(9) 0.4395(7) 0.087(6) Uani 0.49(2) 1 d . . P A 2
H3AA H 0.776991 0.220286 0.452920 0.104 Uiso 0.49(2) 1 calc R . P A 2
N913 N 0.8860(9) 0.1800(11) 0.3718(6) 0.183(10) Uani 0.49(2) 1 d G . P A 2
C914 C 0.9965(11) 0.1383(12) 0.3518(5) 0.159(10) Uani 0.49(2) 1 d G . P A 2
H914 H 1.019929 0.129978 0.306464 0.191 Uiso 0.49(2) 1 calc R . P A 2
C915 C 1.0718(5) 0.1090(10) 0.3995(9) 0.071(4) Uani 0.49(2) 1 d G . P A 2
H915 H 1.145756 0.081054 0.386049 0.085 Uiso 0.49(2) 1 calc R . P A 2
C916 C 1.0368(10) 0.1214(10) 0.4672(7) 0.105(6) Uani 0.49(2) 1 d G . P A 2
H916 H 1.087201 0.101745 0.499070 0.126 Uiso 0.49(2) 1 calc R . P A 2
C2AA C 0.9263(12) 0.1631(10) 0.4872(4) 0.097(5) Uani 0.49(2) 1 d G . P A 2
H2AA H 0.902820 0.171361 0.532506 0.117 Uiso 0.49(2) 1 calc R . P A 2

loop_
_atom_site_aniso_label
_atom_site_aniso_U_11
_atom_site_aniso_U_22
_atom_site_aniso_U_33
_atom_site_aniso_U_23
_atom_site_aniso_U_13
_atom_site_aniso_U_12
Ce1 0.02212(7) 0.02835(7) 0.01959(7) -0.00554(5) -0.00269(4) -0.01395(5)
Cl1 0.0361(3) 0.0436(4) 0.0290(3) -0.0050(3) -0.0122(3) -0.0107(3)
O1 0.0223(8) 0.0267(8) 0.0235(8) -0.0066(7) -0.0058(6) -0.0092(7)
O2 0.0315(9) 0.0284(8) 0.0208(8) -0.0027(7) -0.0067(6) -0.0171(7)
N1 0.0299(11) 0.0360(11) 0.0252(10) -0.0081(9) 0.0005(8) -0.0172(9)
N2 0.0403(12) 0.0359(12) 0.0300(11) -0.0075(9) -0.0071(9) -0.0192(10)
N3 0.0423(14) 0.0487(14) 0.0473(15) -0.0050(12) 0.0020(11) -0.0297(12)
N4 0.0291(12) 0.0546(15) 0.0423(13) -0.0221(12) 0.0031(10) -0.0182(11)
C0AA 0.0257(12) 0.0322(12) 0.0266(12) -0.0103(10) 0.0016(9) -0.0165(10)
C1 0.0171(10) 0.0231(11) 0.0160(10) -0.0037(8) -0.0016(8) -0.0096(9)
C2 0.0174(10) 0.0246(11) 0.0180(10) -0.0033(9) -0.0020(8) -0.0118(9)
C3 0.0216(11) 0.0210(11) 0.0233(11) -0.0057(9) 0.0023(9) -0.0067(9)
C4 0.0240(11) 0.0206(11) 0.0199(11) 0.0005(9) -0.0001(9) -0.0084(9)
C5 0.0175(10) 0.0238(11) 0.0166(10) -0.0024(8) 0.0009(8) -0.0096(9)
C6 0.0220(11) 0.0261(11) 0.0183(10) -0.0026(9) -0.0012(8) -0.0133(9)
C7 0.0234(12) 0.0284(12) 0.0237(12) -0.0072(10) -0.0004(9) -0.0094(10)
C8 0.0186(11) 0.0293(12) 0.0334(13) -0.0054(10) -0.0030(9) -0.0048(10)
C9 0.0210(11) 0.0358(13) 0.0248(12) -0.0037(10) -0.0040(9) -0.0135(10)
C10 0.0237(11) 0.0317(12) 0.0190(11) -0.0079(9) 0.0001(9) -0.0140(10)
C11 0.0333(14) 0.0311(13) 0.0364(14) -0.0140(11) -0.0054(11) -0.0066(11)
C12 0.0405(16) 0.0414(15) 0.0385(15) -0.0199(13) 0.0026(12) -0.0108(13)
C13 0.0551(18) 0.0303(14) 0.0416(16) -0.0053(12) -0.0116(13) -0.0192(13)
C14 0.0464(18) 0.0389(17) 0.072(2) -0.0286(16) -0.0173(16) 0.0045(14)
C15 0.0228(12) 0.0448(15) 0.0346(14) -0.0076(12) -0.0083(10) -0.0146(11)
C16 0.0475(19) 0.060(2) 0.091(3) -0.020(2) -0.0344(18) -0.0210(17)
C17 0.0275(15) 0.104(3) 0.0478(19) -0.0160(19) -0.0052(13) -0.0311(17)
C18 0.0442(17) 0.068(2) 0.0376(16) -0.0005(15) -0.0153(13) -0.0273(16)
C19 0.0179(10) 0.0237(11) 0.0193(11) -0.0060(9) 0.0020(8) -0.0107(9)
C20 0.0206(11) 0.0261(11) 0.0192(11) -0.0051(9) -0.0010(8) -0.0122(9)
C21 0.0323(13) 0.0265(12) 0.0230(12) -0.0006(9) -0.0048(9) -0.0158(10)
C22 0.0377(14) 0.0249(12) 0.0311(13) -0.0043(10) -0.0009(10) -0.0184(11)
C23 0.0232(11) 0.0316(12) 0.0187(11) -0.0061(9) -0.0009(8) -0.0143(10)
C24 0.0558(17) 0.0325(14) 0.0273(13) 0.0044(11) -0.0139(12) -0.0255(13)
C25 0.0528(18) 0.0395(16) 0.0450(17) 0.0026(13) -0.0241(14) -0.0144(14)
C26 0.109(3) 0.0452(18) 0.0454(19) 0.0165(15) -0.0339(19) -0.047(2)
C27 0.063(2) 0.0537(18) 0.0248(14) 0.0007(13) -0.0059(13) -0.0300(16)
C28 0.0350(14) 0.0376(14) 0.0352(14) -0.0132(11) -0.0005(11) -0.0236(12)
C29 0.0426(18) 0.077(2) 0.087(3) -0.043(2) 0.0076(17) -0.0391(18)
C30 0.055(2) 0.053(2) 0.125(4) -0.047(2) -0.022(2) -0.0187(17)
C31 0.140(4) 0.121(4) 0.048(2) -0.010(2) -0.020(2) -0.108(3)
C32 0.0349(14) 0.0481(16) 0.0274(13) -0.0103(12) -0.0003(10) -0.0235(13)
C33 0.0386(16) 0.069(2) 0.0400(16) -0.0191(15) 0.0045(12) -0.0344(15)
C34 0.0482(18) 0.083(2) 0.0383(16) -0.0231(16) 0.0147(13) -0.0442(18)
C35 0.0534(19) 0.079(2) 0.0257(14) -0.0159(14) 0.0060(13) -0.0395(18)
C36 0.0331(14) 0.0500(16) 0.0279(13) -0.0106(12) 0.0004(10) -0.0225(13)
C37 0.0566(18) 0.0380(15) 0.0327(14) -0.0045(12) -0.0084(13) -0.0256(14)
C38 0.081(2) 0.0554(19) 0.0327(16) -0.0118(14) -0.0034(15) -0.0423(18)
C39 0.076(2) 0.0496(19) 0.053(2) -0.0254(16) 0.0112(17) -0.0364(18)
C40 0.061(2) 0.0368(16) 0.064(2) -0.0099(15) -0.0114(17) -0.0152(15)
C41 0.0529(18) 0.0453(17) 0.0417(17) -0.0081(14) -0.0147(14) -0.0187(15)
C42 0.0458(18) 0.068(2) 0.063(2) -0.0119(17) 0.0024(15) -0.0384(17)
C43 0.048(2) 0.063(2) 0.095(3) -0.024(2) 0.0173(19) -0.0406(18)
C44 0.0451(19) 0.051(2) 0.083(3) 0.0015(19) 0.0192(18) -0.0252(16)
C45 0.050(2) 0.068(2) 0.052(2) 0.0061(17) 0.0081(16) -0.0270(18)
C46 0.0467(18) 0.0585(19) 0.0428(17) -0.0044(15) 0.0042(14) -0.0309(16)
C47 0.0395(17) 0.111(3) 0.057(2) -0.046(2) 0.0089(15) -0.037(2)
C48 0.0377(19) 0.178(5) 0.073(3) -0.071(3) 0.0121(17) -0.048(3)
C49 0.041(2) 0.229(6) 0.090(3) -0.103(4) 0.022(2) -0.053(3)
C50 0.045(2) 0.239(7) 0.098(3) -0.121(4) 0.017(2) -0.049(3)
C51 0.0305(17) 0.159(4) 0.081(3) -0.081(3) 0.0058(17) -0.030(2)
O6AA 0.118(3) 0.152(4) 0.155(4) -0.040(3) -0.009(3) -0.041(3)
C901 0.097(5) 0.249(10) 0.208(8) -0.073(8) 0.014(6) -0.082(6)
C900 0.137(6) 0.095(4) 0.154(6) -0.012(4) 0.035(5) -0.055(4)
C903 0.126(6) 0.114(5) 0.196(7) -0.023(5) 0.071(5) -0.058(5)
C902 0.168(9) 0.286(13) 0.121(6) -0.003(7) 0.010(6) -0.092(8)
N5 0.107(3) 0.122(3) 0.057(2) -0.037(2) 0.0237(19) -0.087(3)
C52 0.0304(14) 0.0559(18) 0.0399(16) -0.0206(14) 0.0160(12) -0.0206(14)
C53 0.0508(19) 0.066(2) 0.0453(19) -0.0167(17) -0.0063(15) -0.0203(17)
C54 0.0553(19) 0.066(2) 0.0304(15) -0.0101(14) 0.0057(13) -0.0362(18)
C55 0.0422(17) 0.074(2) 0.0427(17) -0.0315(16) 0.0129(13) -0.0334(17)
C56 0.058(2) 0.0519(19) 0.0479(18) -0.0189(15) 0.0014(15) -0.0257(16)
N6 0.080(2) 0.104(3) 0.091(3) -0.031(2) 0.015(2) -0.063(2)
C57 0.054(2) 0.076(3) 0.077(3) 0.002(2) 0.0014(19) -0.036(2)
C58 0.071(3) 0.094(3) 0.072(3) 0.014(2) -0.027(2) -0.041(3)
C59 0.062(3) 0.085(3) 0.105(4) 0.031(3) -0.033(3) -0.045(2)
C60 0.042(2) 0.058(2) 0.095(3) 0.015(2) 0.000(2) -0.0190(17)
C61 0.068(3) 0.068(2) 0.084(3) -0.021(2) 0.012(2) -0.031(2)
C909 0.045(10) 0.100(11) 0.137(11) 0.002(8) -0.010(9) -0.034(11)
C904 0.030(6) 0.069(8) 0.161(16) -0.028(9) -0.002(7) -0.020(6)
C905 0.098(9) 0.065(7) 0.108(13) -0.031(8) -0.047(9) 0.006(6)
N906 0.33(3) 0.139(14) 0.23(2) -0.104(15) 0.14(2) -0.077(18)
C907 0.048(8) 0.058(7) 0.23(2) -0.065(10) -0.013(10) -0.004(6)
C908 0.055(7) 0.069(8) 0.130(15) -0.009(9) 0.020(9) -0.005(6)
C3AA 0.064(7) 0.099(10) 0.099(14) 0.012(9) -0.026(7) -0.045(7)
N913 0.27(2) 0.194(16) 0.190(16) -0.132(15) 0.122(17) -0.189(17)
C914 0.075(11) 0.084(11) 0.33(3) -0.108(14) 0.086(13) -0.048(9)
C915 0.040(5) 0.054(6) 0.112(12) -0.030(7) 0.007(7) -0.014(4)
C916 0.032(8) 0.084(9) 0.158(16) -0.009(10) 0.001(9) -0.002(8)
C2AA 0.036(9) 0.085(8) 0.128(10) 0.034(7) -0.007(8) -0.017(9)

loop_
_atom_type_symbol
_atom_type_description
_atom_type_scat_dispersion_real
_atom_type_scat_dispersion_imag
_atom_type_scat_source
C C 0.0033 0.0016 'International Tables Vol C Tables 4.2.6.8 and 6.1.1.4'
H H 0.0000 0.0000 'International Tables Vol C Tables 4.2.6.8 and 6.1.1.4'
Ce Ce -0.2486 2.6331 'International Tables Vol C Tables 4.2.6.8 and 6.1.1.4'
Cl Cl 0.1484 0.1585 'International Tables Vol C Tables 4.2.6.8 and 6.1.1.4'
N N 0.0061 0.0033 'International Tables Vol C Tables 4.2.6.8 and 6.1.1.4'
O O 0.0106 0.0060 'International Tables Vol C Tables 4.2.6.8 and 6.1.1.4'

loop_
_exptl_crystal_face_index_h
_exptl_crystal_face_index_k
_exptl_crystal_face_index_l
_exptl_crystal_face_perp_dist
2 5 28 0.0647
-2 -5 -28 0.0647
-15 -18 -2 0.1164
15 18 2 0.1164
2 -16 3 0.0555
-2 16 -3 0.0555
11 15 22 0.0830

loop_
_geom_angle_atom_site_label_1
_geom_angle_atom_site_label_2
_geom_angle_atom_site_label_3
_geom_angle
_geom_angle_site_symmetry_1
_geom_angle_site_symmetry_3
Cl1 Ce1 N2 78.33(5) . .
O1 Ce1 Cl1 164.78(4) . .
O1 Ce1 N1 82.83(6) . .
O1 Ce1 N2 92.79(6) . .
O1 Ce1 N3 75.53(7) . .
O1 Ce1 N4 118.05(6) . .
O2 Ce1 Cl1 94.62(4) . .
O2 Ce1 O1 89.05(6) . .
O2 Ce1 N1 82.34(6) . .
O2 Ce1 N2 157.88(6) . .
O2 Ce1 N3 129.74(7) . .
O2 Ce1 N4 79.96(6) . .
N1 Ce1 Cl1 83.04(5) . .
N1 Ce1 N2 76.05(6) . .
N1 Ce1 N3 139.89(7) . .
N1 Ce1 N4 152.13(7) . .
N3 Ce1 Cl1 112.56(6) . .
N3 Ce1 N2 71.80(7) . .
N3 Ce1 N4 67.05(7) . .
N4 Ce1 Cl1 77.16(5) . .
N4 Ce1 N2 118.00(7) . .
C6 O1 Ce1 151.44(14) . .
C20 O2 Ce1 156.62(14) . .
C32 N1 Ce1 117.54(16) . .
C32 N1 C36 117.2(2) . .
C36 N1 Ce1 124.90(16) . .
C37 N2 Ce1 124.30(17) . .
C37 N2 C41 116.4(2) . .
C41 N2 Ce1 118.52(18) . .
C42 N3 Ce1 124.6(2) . .
C46 N3 Ce1 118.51(19) . .
C46 N3 C42 116.9(3) . .
C47 N4 Ce1 123.37(19) . .
C51 N4 Ce1 119.8(2) . .
C51 N4 C47 115.9(3) . .
C22 C0AA C28 121.0(2) . .
C23 C0AA C22 116.6(2) . .
C23 C0AA C28 122.4(2) . .
C2 C1 H1 105.4 . .
C5 C1 H1 105.4 . .
C5 C1 C2 113.57(17) . .
C19 C1 H1 105.4 . .
C19 C1 C2 113.79(17) . .
C19 C1 C5 112.35(16) . .
C3 C2 C1 121.10(19) . .
C3 C2 C4 116.75(19) . .
C4 C2 C1 121.74(19) . .
C2 C3 H3 119.1 . .
C2 C3 C4 121.8(2) . 2_667
C4 C3 H3 119.1 2_667 .
C2 C4 H4 119.3 . .
C3 C4 C2 121.5(2) 2_667 .
C3 C4 H4 119.3 2_667 .
C6 C5 C1 120.39(19) . .
C10 C5 C1 119.76(19) . .
C10 C5 C6 119.8(2) . .
O1 C6 C5 120.09(19) . .
O1 C6 C7 121.6(2) . .
C5 C6 C7 118.3(2) . .
C6 C7 C11 121.3(2) . .
C8 C7 C6 118.1(2) . .
C8 C7 C11 120.6(2) . .
C7 C8 H8 117.9 . .
C7 C8 C9 124.2(2) . .
C9 C8 H8 117.9 . .
C8 C9 C15 120.9(2) . .
C10 C9 C8 116.3(2) . .
C10 C9 C15 122.8(2) . .
C5 C10 H10 118.6 . .
C9 C10 C5 122.9(2) . .
C9 C10 H10 118.6 . .
C12 C11 C7 110.9(2) . .
C13 C11 C7 108.7(2) . .
C13 C11 C12 110.8(2) . .
C13 C11 C14 106.8(2) . .
C14 C11 C7 112.4(2) . .
C14 C11 C12 107.2(2) . .
C11 C12 H12A 109.5 . .
C11 C12 H12B 109.5 . .
C11 C12 H12C 109.5 . .
H12A C12 H12B 109.5 . .
H12A C12 H12C 109.5 . .
H12B C12 H12C 109.5 . .
C11 C13 H13A 109.5 . .
C11 C13 H13B 109.5 . .
C11 C13 H13C 109.5 . .
H13A C13 H13B 109.5 . .
H13A C13 H13C 109.5 . .
H13B C13 H13C 109.5 . .
C11 C14 H14A 109.5 . .
C11 C14 H14B 109.5 . .
C11 C14 H14C 109.5 . .
H14A C14 H14B 109.5 . .
H14A C14 H14C 109.5 . .
H14B C14 H14C 109.5 . .
C16 C15 C9 111.4(2) . .
C16 C15 C17 107.1(3) . .
C16 C15 C18 110.0(3) . .
C17 C15 C9 110.8(2) . .
C18 C15 C9 109.3(2) . .
C18 C15 C17 108.2(2) . .
C15 C16 H16A 109.5 . .
C15 C16 H16B 109.5 . .
C15 C16 H16C 109.5 . .
H16A C16 H16B 109.5 . .
H16A C16 H16C 109.5 . .
H16B C16 H16C 109.5 . .
C15 C17 H17A 109.5 . .
C15 C17 H17B 109.5 . .
C15 C17 H17C 109.5 . .
H17A C17 H17B 109.5 . .
H17A C17 H17C 109.5 . .
H17B C17 H17C 109.5 . .
C15 C18 H18A 109.5 . .
C15 C18 H18B 109.5 . .
C15 C18 H18C 109.5 . .
H18A C18 H18B 109.5 . .
H18A C18 H18C 109.5 . .
H18B C18 H18C 109.5 . .
C20 C19 C1 119.53(19) . .
C23 C19 C1 120.19(19) . .
C23 C19 C20 120.3(2) . .
O2 C20 C19 119.70(19) . .
O2 C20 C21 121.8(2) . .
C19 C20 C21 118.5(2) . .
C20 C21 C24 120.9(2) . .
C22 C21 C20 118.0(2) . .
C22 C21 C24 121.1(2) . .
C0AA C22 H22 117.9 . .
C21 C22 C0AA 124.1(2) . .
C21 C22 H22 117.9 . .
C0AA C23 C19 122.4(2) . .
C0AA C23 H23 118.8 . .
C19 C23 H23 118.8 . .
C21 C24 C25 109.9(2) . .
C26 C24 C21 111.9(2) . .
C26 C24 C25 107.8(3) . .
C27 C24 C21 110.2(2) . .
C27 C24 C25 109.6(2) . .
C27 C24 C26 107.3(2) . .
C24 C25 H25A 109.5 . .
C24 C25 H25B 109.5 . .
C24 C25 H25C 109.5 . .
H25A C25 H25B 109.5 . .
H25A C25 H25C 109.5 . .
H25B C25 H25C 109.5 . .
C24 C26 H26A 109.5 . .
C24 C26 H26B 109.5 . .
C24 C26 H26C 109.5 . .
H26A C26 H26B 109.5 . .
H26A C26 H26C 109.5 . .
H26B C26 H26C 109.5 . .
C24 C27 H27A 109.5 . .
C24 C27 H27B 109.5 . .
C24 C27 H27C 109.5 . .
H27A C27 H27B 109.5 . .
H27A C27 H27C 109.5 . .
H27B C27 H27C 109.5 . .
C29 C28 C0AA 109.4(2) . .
C30 C28 C0AA 111.1(2) . .
C30 C28 C29 109.3(3) . .
C30 C28 C31 108.0(3) . .
C31 C28 C0AA 111.8(2) . .
C31 C28 C29 107.3(3) . .
C28 C29 H29A 109.5 . .
C28 C29 H29B 109.5 . .
C28 C29 H29C 109.5 . .
H29A C29 H29B 109.5 . .
H29A C29 H29C 109.5 . .
H29B C29 H29C 109.5 . .
C28 C30 H30A 109.5 . .
C28 C30 H30B 109.5 . .
C28 C30 H30C 109.5 . .
H30A C30 H30B 109.5 . .
H30A C30 H30C 109.5 . .
H30B C30 H30C 109.5 . .
C28 C31 H31A 109.5 . .
C28 C31 H31B 109.5 . .
C28 C31 H31C 109.5 . .
H31A C31 H31B 109.5 . .
H31A C31 H31C 109.5 . .
H31B C31 H31C 109.5 . .
N1 C32 H32 118.3 . .
N1 C32 C33 123.4(2) . .
C33 C32 H32 118.3 . .
C32 C33 H33 120.7 . .
C32 C33 C34 118.6(3) . .
C34 C33 H33 120.7 . .
C33 C34 H34 120.7 . .
C35 C34 C33 118.6(3) . .
C35 C34 H34 120.7 . .
C34 C35 H35 120.5 . .
C36 C35 C34 119.0(3) . .
C36 C35 H35 120.5 . .
N1 C36 C35 123.2(3) . .
N1 C36 H36 118.4 . .
C35 C36 H36 118.4 . .
N2 C37 H37 118.3 . .
N2 C37 C38 123.4(3) . .
C38 C37 H37 118.3 . .
C37 C38 H38 120.5 . .
C39 C38 C37 119.0(3) . .
C39 C38 H38 120.5 . .
C38 C39 H39 120.6 . .
C40 C39 C38 118.8(3) . .
C40 C39 H39 120.6 . .
C39 C40 H40 120.6 . .
C39 C40 C41 118.8(3) . .
C41 C40 H40 120.6 . .
N2 C41 C40 123.5(3) . .
N2 C41 H41 118.2 . .
C40 C41 H41 118.2 . .
N3 C42 H42 118.7 . .
N3 C42 C43 122.5(3) . .
C43 C42 H42 118.7 . .
C42 C43 H43 120.2 . .
C44 C43 C42 119.7(3) . .
C44 C43 H43 120.2 . .
C43 C44 H44 120.5 . .
C43 C44 C45 119.0(3) . .
C45 C44 H44 120.5 . .
C44 C45 H45 121.0 . .
C44 C45 C46 118.1(4) . .
C46 C45 H45 121.0 . .
N3 C46 C45 123.8(3) . .
N3 C46 H46 118.1 . .
C45 C46 H46 118.1 . .
N4 C47 H47 118.1 . .
N4 C47 C48 123.9(3) . .
C48 C47 H47 118.1 . .
C47 C48 H48 120.5 . .
C49 C48 C47 119.1(3) . .
C49 C48 H48 120.5 . .
C48 C49 H49 120.8 . .
C48 C49 C50 118.3(4) . .
C50 C49 H49 120.8 . .
C49 C50 H50 120.7 . .
C49 C50 C51 118.6(4) . .
C51 C50 H50 120.7 . .
N4 C51 C50 124.1(3) . .
N4 C51 H51 118.0 . .
C50 C51 H51 118.0 . .
C900 O6AA C903 104.4(6) . .
H90A C901 H90B 108.6 . .
C900 C901 H90A 110.4 . .
C900 C901 H90B 110.4 . .
C900 C901 C902 106.7(7) . .
C902 C901 H90A 110.4 . .
C902 C901 H90B 110.4 . .
O6AA C900 C901 113.5(6) . .
O6AA C900 H90C 108.9 . .
O6AA C900 H90D 108.9 . .
C901 C900 H90C 108.9 . .
C901 C900 H90D 108.9 . .
H90C C900 H90D 107.7 . .
O6AA C903 H90E 109.6 . .
O6AA C903 H90F 109.6 . .
O6AA C903 C902 110.1(6) . .
H90E C903 H90F 108.2 . .
C902 C903 H90E 109.6 . .
C902 C903 H90F 109.6 . .
C901 C902 C903 105.0(7) . .
C901 C902 H90G 110.7 . .
C901 C902 H90H 110.7 . .
C903 C902 H90G 110.7 . .
C903 C902 H90H 110.7 . .
H90G C902 H90H 108.8 . .
C52 N5 C56 123.6(3) . .
N5 C52 H52 121.4 . .
C53 C52 N5 117.1(3) . .
C53 C52 H52 121.4 . .
C52 C53 H53 118.0 . .
C52 C53 C54 124.1(3) . .
C54 C53 H53 118.0 . .
C53 C54 H54 120.7 . .
C55 C54 C53 118.5(3) . .
C55 C54 H54 120.7 . .
C54 C55 H55 120.6 . .
C54 C55 C56 118.8(3) . .
C56 C55 H55 120.6 . .
N5 C56 H56 121.1 . .
C55 C56 N5 117.8(3) . .
C55 C56 H56 121.1 . .
C57 N6 C61 116.1(4) . .
N6 C57 H57 118.3 . .
N6 C57 C58 123.4(4) . .
C58 C57 H57 118.3 . .
C57 C58 H58 120.7 . .
C57 C58 C59 118.5(5) . .
C59 C58 H58 120.7 . .
C58 C59 H59 120.0 . .
C60 C59 C58 120.0(4) . .
C60 C59 H59 120.0 . .
C59 C60 H60 121.0 . .
C59 C60 C61 118.0(4) . .
C61 C60 H60 121.0 . .
N6 C61 C60 123.9(4) . .
N6 C61 H61 118.0 . .
C60 C61 H61 118.0 . .
C904 C909 H909 120.0 . .
C904 C909 C908 120.0 . .
C908 C909 H909 120.0 . .
C909 C904 H904 120.0 . .
C909 C904 C905 120.0 . .
C905 C904 H904 120.0 . .
C904 C905 H905 120.0 . .
N906 C905 C904 120.0 . .
N906 C905 H905 120.0 . .
C905 N906 C907 120.0 . .
N906 C907 H907 120.0 . .
N906 C907 C908 120.0 . .
C908 C907 H907 120.0 . .
C909 C908 H908 120.0 . .
C907 C908 C909 120.0 . .
C907 C908 H908 120.0 . .
N913 C3AA H3AA 120.0 . .
N913 C3AA C2AA 120.0 . .
C2AA C3AA H3AA 120.0 . .
C3AA N913 C914 120.0 . .
N913 C914 H914 120.0 . .
N913 C914 C915 120.0 . .
C915 C914 H914 120.0 . .
C914 C915 H915 120.0 . .
C916 C915 C914 120.0 . .
C916 C915 H915 120.0 . .
C915 C916 H916 120.0 . .
C915 C916 C2AA 120.0 . .
C2AA C916 H916 120.0 . .
C3AA C2AA H2AA 120.0 . .
C916 C2AA C3AA 120.0 . .
C916 C2AA H2AA 120.0 . .

loop_
_geom_bond_atom_site_label_1
_geom_bond_atom_site_label_2
_geom_bond_distance
_geom_bond_site_symmetry_2
Ce1 Cl1 2.7788(6) .
Ce1 O1 2.2923(15) .
Ce1 O2 2.2336(15) .
Ce1 N1 2.6796(19) .
Ce1 N2 2.782(2) .
Ce1 N3 2.714(2) .
Ce1 N4 2.725(2) .
O1 C6 1.341(3) .
O2 C20 1.331(3) .
N1 C32 1.334(3) .
N1 C36 1.334(3) .
N2 C37 1.331(3) .
N2 C41 1.333(4) .
N3 C42 1.336(4) .
N3 C46 1.330(4) .
N4 C47 1.334(4) .
N4 C51 1.298(4) .
C0AA C22 1.395(3) .
C0AA C23 1.381(3) .
C0AA C28 1.538(3) .
C1 H1 0.9800 .
C1 C2 1.534(3) .
C1 C5 1.527(3) .
C1 C19 1.525(3) .
C2 C3 1.389(3) .
C2 C4 1.392(3) .
C3 H3 0.9300 .
C3 C4 1.389(3) 2_667
C4 H4 0.9300 .
C5 C6 1.413(3) .
C5 C10 1.396(3) .
C6 C7 1.431(3) .
C7 C8 1.391(3) .
C7 C11 1.540(3) .
C8 H8 0.9300 .
C8 C9 1.393(3) .
C9 C10 1.382(3) .
C9 C15 1.537(3) .
C10 H10 0.9300 .
C11 C12 1.538(4) .
C11 C13 1.527(4) .
C11 C14 1.534(4) .
C12 H12A 0.9600 .
C12 H12B 0.9600 .
C12 H12C 0.9600 .
C13 H13A 0.9600 .
C13 H13B 0.9600 .
C13 H13C 0.9600 .
C14 H14A 0.9600 .
C14 H14B 0.9600 .
C14 H14C 0.9600 .
C15 C16 1.522(4) .
C15 C17 1.532(4) .
C15 C18 1.527(4) .
C16 H16A 0.9600 .
C16 H16B 0.9600 .
C16 H16C 0.9600 .
C17 H17A 0.9600 .
C17 H17B 0.9600 .
C17 H17C 0.9600 .
C18 H18A 0.9600 .
C18 H18B 0.9600 .
C18 H18C 0.9600 .
C19 C20 1.410(3) .
C19 C23 1.397(3) .
C20 C21 1.426(3) .
C21 C22 1.394(3) .
C21 C24 1.538(3) .
C22 H22 0.9300 .
C23 H23 0.9300 .
C24 C25 1.541(4) .
C24 C26 1.536(4) .
C24 C27 1.534(4) .
C25 H25A 0.9600 .
C25 H25B 0.9600 .
C25 H25C 0.9600 .
C26 H26A 0.9600 .
C26 H26B 0.9600 .
C26 H26C 0.9600 .
C27 H27A 0.9600 .
C27 H27B 0.9600 .
C27 H27C 0.9600 .
C28 C29 1.523(4) .
C28 C30 1.509(4) .
C28 C31 1.516(4) .
C29 H29A 0.9600 .
C29 H29B 0.9600 .
C29 H29C 0.9600 .
C30 H30A 0.9600 .
C30 H30B 0.9600 .
C30 H30C 0.9600 .
C31 H31A 0.9600 .
C31 H31B 0.9600 .
C31 H31C 0.9600 .
C32 H32 0.9300 .
C32 C33 1.377(4) .
C33 H33 0.9300 .
C33 C34 1.379(4) .
C34 H34 0.9300 .
C34 C35 1.375(4) .
C35 H35 0.9300 .
C35 C36 1.373(4) .
C36 H36 0.9300 .
C37 H37 0.9300 .
C37 C38 1.374(4) .
C38 H38 0.9300 .
C38 C39 1.362(5) .
C39 H39 0.9300 .
C39 C40 1.361(5) .
C40 H40 0.9300 .
C40 C41 1.375(4) .
C41 H41 0.9300 .
C42 H42 0.9300 .
C42 C43 1.375(4) .
C43 H43 0.9300 .
C43 C44 1.352(5) .
C44 H44 0.9300 .
C44 C45 1.374(5) .
C45 H45 0.9300 .
C45 C46 1.374(4) .
C46 H46 0.9300 .
C47 H47 0.9300 .
C47 C48 1.365(4) .
C48 H48 0.9300 .
C48 C49 1.342(5) .
C49 H49 0.9300 .
C49 C50 1.366(5) .
C50 H50 0.9300 .
C50 C51 1.378(5) .
C51 H51 0.9300 .
O6AA C900 1.402(8) .
O6AA C903 1.456(8) .
C901 H90A 0.9700 .
C901 H90B 0.9700 .
C901 C900 1.419(10) .
C901 C902 1.463(11) .
C900 H90C 0.9700 .
C900 H90D 0.9700 .
C903 H90E 0.9700 .
C903 H90F 0.9700 .
C903 C902 1.476(11) .
C902 H90G 0.9700 .
C902 H90H 0.9700 .
N5 C52 1.310(5) .
N5 C56 1.396(5) .
C52 H52 0.9300 .
C52 C53 1.303(4) .
C53 H53 0.9300 .
C53 C54 1.387(4) .
C54 H54 0.9300 .
C54 C55 1.353(5) .
C55 H55 0.9300 .
C55 C56 1.373(4) .
C56 H56 0.9300 .
N6 C57 1.323(5) .
N6 C61 1.332(5) .
C57 H57 0.9300 .
C57 C58 1.352(6) .
C58 H58 0.9300 .
C58 C59 1.358(6) .
C59 H59 0.9300 .
C59 C60 1.336(6) .
C60 H60 0.9300 .
C60 C61 1.357(6) .
C61 H61 0.9300 .
C909 H909 0.9300 .
C909 C904 1.3900 .
C909 C908 1.3900 .
C904 H904 0.9300 .
C904 C905 1.3900 .
C905 H905 0.9300 .
C905 N906 1.3900 .
N906 C907 1.3900 .
C907 H907 0.9300 .
C907 C908 1.3900 .
C908 H908 0.9300 .
C3AA H3AA 0.9300 .
C3AA N913 1.3900 .
C3AA C2AA 1.3900 .
N913 C914 1.3900 .
C914 H914 0.9300 .
C914 C915 1.3900 .
C915 H915 0.9300 .
C915 C916 1.3900 .
C916 H916 0.9300 .
C916 C2AA 1.3900 .
C2AA H2AA 0.9300 .

loop_
_geom_torsion_atom_site_label_1
_geom_torsion_atom_site_label_2
_geom_torsion_atom_site_label_3
_geom_torsion_atom_site_label_4
_geom_torsion
_geom_torsion_site_symmetry_4
Ce1 O1 C6 C5 31.5(4) .
Ce1 O1 C6 C7 -149.8(2) .
Ce1 O2 C20 C19 -23.8(5) .
Ce1 O2 C20 C21 156.6(3) .
Ce1 N1 C32 C33 -173.8(2) .
Ce1 N1 C36 C35 173.1(2) .
Ce1 N2 C37 C38 169.0(2) .
Ce1 N2 C41 C40 -169.6(3) .
Ce1 N3 C42 C43 -179.2(2) .
Ce1 N3 C46 C45 178.4(3) .
Ce1 N4 C47 C48 170.1(4) .
Ce1 N4 C51 C50 -166.9(5) .
O1 C6 C7 C8 175.1(2) .
O1 C6 C7 C11 -7.4(3) .
O2 C20 C21 C22 -176.8(2) .
O2 C20 C21 C24 3.3(3) .
N1 C32 C33 C34 0.2(5) .
N2 C37 C38 C39 0.2(5) .
N3 C42 C43 C44 0.9(5) .
N4 C47 C48 C49 -3.2(8) .
C1 C2 C3 C4 -173.0(2) 2_667
C1 C2 C4 C3 173.0(2) 2_667
C1 C5 C6 O1 3.4(3) .
C1 C5 C6 C7 -175.34(19) .
C1 C5 C10 C9 -179.3(2) .
C1 C19 C20 O2 -1.4(3) .
C1 C19 C20 C21 178.18(19) .
C1 C19 C23 C0AA 178.6(2) .
C2 C1 C5 C6 122.6(2) .
C2 C1 C5 C10 -58.3(3) .
C2 C1 C19 C20 -128.0(2) .
C2 C1 C19 C23 52.9(3) .
C3 C2 C4 C3 0.2(4) 2_667
C4 C2 C3 C4 -0.2(4) 2_667
C5 C1 C2 C3 -31.8(3) .
C5 C1 C2 C4 155.7(2) .
C5 C1 C19 C20 101.2(2) .
C5 C1 C19 C23 -77.9(2) .
C5 C6 C7 C8 -6.1(3) .
C5 C6 C7 C11 171.3(2) .
C6 C5 C10 C9 -0.3(3) .
C6 C7 C8 C9 1.4(4) .
C6 C7 C11 C12 62.6(3) .
C6 C7 C11 C13 -59.4(3) .
C6 C7 C11 C14 -177.4(2) .
C7 C8 C9 C10 3.8(4) .
C7 C8 C9 C15 -178.3(2) .
C8 C7 C11 C12 -120.0(3) .
C8 C7 C11 C13 118.0(3) .
C8 C7 C11 C14 0.0(4) .
C8 C9 C10 C5 -4.4(3) .
C8 C9 C15 C16 160.9(3) .
C8 C9 C15 C17 41.7(3) .
C8 C9 C15 C18 -77.4(3) .
C10 C5 C6 O1 -175.60(19) .
C10 C5 C6 C7 5.6(3) .
C10 C9 C15 C16 -21.4(3) .
C10 C9 C15 C17 -140.6(3) .
C10 C9 C15 C18 100.3(3) .
C11 C7 C8 C9 -176.0(2) .
C15 C9 C10 C5 177.7(2) .
C19 C1 C2 C3 -162.0(2) .
C19 C1 C2 C4 25.5(3) .
C19 C1 C5 C6 -106.4(2) .
C19 C1 C5 C10 72.6(2) .
C19 C20 C21 C22 3.6(3) .
C19 C20 C21 C24 -176.3(2) .
C20 C19 C23 C0AA -0.5(3) .
C20 C21 C22 C0AA -1.4(4) .
C20 C21 C24 C25 58.5(3) .
C20 C21 C24 C26 178.3(3) .
C20 C21 C24 C27 -62.4(3) .
C22 C0AA C23 C19 2.6(3) .
C22 C0AA C28 C29 -69.7(3) .
C22 C0AA C28 C30 51.0(3) .
C22 C0AA C28 C31 171.7(3) .
C22 C21 C24 C25 -121.4(3) .
C22 C21 C24 C26 -1.6(4) .
C22 C21 C24 C27 117.7(3) .
C23 C0AA C22 C21 -1.7(4) .
C23 C0AA C28 C29 108.9(3) .
C23 C0AA C28 C30 -130.5(3) .
C23 C0AA C28 C31 -9.8(4) .
C23 C19 C20 O2 177.61(19) .
C23 C19 C20 C21 -2.8(3) .
C24 C21 C22 C0AA 178.5(2) .
C28 C0AA C22 C21 176.9(2) .
C28 C0AA C23 C19 -175.9(2) .
C32 N1 C36 C35 -0.2(4) .
C32 C33 C34 C35 0.0(5) .
C33 C34 C35 C36 -0.2(5) .
C34 C35 C36 N1 0.3(5) .
C36 N1 C32 C33 -0.1(4) .
C37 N2 C41 C40 0.8(4) .
C37 C38 C39 C40 0.4(5) .
C38 C39 C40 C41 -0.4(5) .
C39 C40 C41 N2 -0.2(5) .
C41 N2 C37 C38 -0.8(4) .
C42 N3 C46 C45 -0.3(5) .
C42 C43 C44 C45 -0.3(5) .
C43 C44 C45 C46 -0.4(5) .
C44 C45 C46 N3 0.8(5) .
C46 N3 C42 C43 -0.5(5) .
C47 N4 C51 C50 2.3(7) .
C47 C48 C49 C50 1.3(9) .
C48 C49 C50 C51 1.9(10) .
C49 C50 C51 N4 -4.0(10) .
C51 N4 C47 C48 1.3(6) .
O6AA C903 C902 C901 -5.6(10) .
C900 O6AA C903 C902 3.5(8) .
C900 C901 C902 C903 5.4(11) .
C903 O6AA C900 C901 0.0(8) .
C902 C901 C900 O6AA -3.5(10) .
N5 C52 C53 C54 1.7(5) .
C52 N5 C56 C55 0.7(5) .
C52 C53 C54 C55 -0.9(5) .
C53 C54 C55 C56 0.0(4) .
C54 C55 C56 N5 0.1(4) .
C56 N5 C52 C53 -1.6(5) .
N6 C57 C58 C59 -0.8(7) .
C57 N6 C61 C60 1.8(6) .
C57 C58 C59 C60 2.0(7) .
C58 C59 C60 C61 -1.3(6) .
C59 C60 C61 N6 -0.6(7) .
C61 N6 C57 C58 -1.0(7) .
C909 C904 C905 N906 0.0 .
C904 C909 C908 C907 0.0 .
C904 C905 N906 C907 0.0 .
C905 N906 C907 C908 0.0 .
N906 C907 C908 C909 0.0 .
C908 C909 C904 C905 0.0 .
C3AA N913 C914 C915 0.0 .
N913 C3AA C2AA C916 0.0 .
N913 C914 C915 C916 0.0 .
C914 C915 C916 C2AA 0.0 .
C915 C916 C2AA C3AA 0.0 .
C2AA C3AA N913 C914 0.0 .
